data_7031420
loop_
_publ_author_name
'Kuznetsov, Denis A.'
'Fedyanin, Ivan V.'
'Lyssenko, Konstantin A.'
'Bazhenova, Tamara A.'

_publ_section_title
;
 Retrosynthetic approach to the design of molybdenum-magnesium
 oxoalkoxides.
;
_journal_issue 34
_journal_name_full 'Dalton transactions (Cambridge, England : 2003)'
_journal_page_first 12876
_journal_paper_doi 10.1039/c4dt01035c
_journal_volume 43
_journal_year 2014
_chemical_formula_moiety 'C16 H52 Mg2 Mo6 O28, 2(C H4 O)'
_chemical_formula_sum 'C18 H60 Mg2 Mo6 O30'
_chemical_formula_weight 1380.92
_chemical_name_systematic
; 
 ? 
;
_space_group_IT_number 14
_symmetry_cell_setting monoclinic
_symmetry_space_group_name_Hall '-P 2yn'
_symmetry_space_group_name_H-M 'P 1 21/n 1'
_atom_sites_solution_hydrogens mixed
_atom_sites_solution_primary direct
_atom_sites_solution_secondary difmap
_audit_creation_method SHELXL-97
_cell_angle_alpha 90.00
_cell_angle_beta 105.008(2)
_cell_angle_gamma 90.00
_cell_formula_units_Z 2
_cell_length_a 8.8482(10)
_cell_length_b 28.556(3)
_cell_length_c 9.6563(11)
_cell_measurement_reflns_used 999
_cell_measurement_temperature 100(2)
_cell_measurement_theta_max 27
_cell_measurement_theta_min 3
_cell_volume 2356.6(5)
_computing_cell_refinement 'Bruker SAINT'
_computing_data_collection 'Bruker APEX II'
_computing_data_reduction 'Bruker SAINT'
_computing_molecular_graphics 'SHELXTL ver. 2009-9.1 (Sheldrick, 2008b)'
_computing_publication_material 'SHELXTL ver. 2009-9.1 (Sheldrick, 2008b)'
_computing_structure_refinement 'SHELXL-97 (Sheldrick, 2008)'
_computing_structure_solution 'SHELXS-97 (Sheldrick, 2008)'
_diffrn_ambient_temperature 100(2)
_diffrn_measured_fraction_theta_full 0.998
_diffrn_measured_fraction_theta_max 0.998
_diffrn_measurement_device_type 'Bruker APEX II CCD area detector'
_diffrn_measurement_method 'omega scans'
_diffrn_radiation_monochromator graphite
_diffrn_radiation_source 'fine-focus sealed tube'
_diffrn_radiation_type MoK\a
_diffrn_radiation_wavelength 0.71073
_diffrn_reflns_av_R_equivalents 0.0000
_diffrn_reflns_av_sigmaI/netI 0.0520
_diffrn_reflns_limit_h_max 10
_diffrn_reflns_limit_h_min -11
_diffrn_reflns_limit_k_max 36
_diffrn_reflns_limit_k_min 0
_diffrn_reflns_limit_l_max 12
_diffrn_reflns_limit_l_min 0
_diffrn_reflns_number 5148
_diffrn_reflns_theta_full 27.00
_diffrn_reflns_theta_max 27.00
_diffrn_reflns_theta_min 2.30
_exptl_absorpt_coefficient_mu 1.659
_exptl_absorpt_correction_T_max 0.8257
_exptl_absorpt_correction_T_min 0.7544
_exptl_absorpt_correction_type multi-scan
_exptl_absorpt_process_details 'SADABS v2008/1, (Sheldrick, 2008a)'
_exptl_crystal_colour orange
_exptl_crystal_density_diffrn 1.946
_exptl_crystal_density_method 'not measured'
_exptl_crystal_description needle
_exptl_crystal_F_000 1368
_exptl_crystal_size_max 0.18
_exptl_crystal_size_mid 0.16
_exptl_crystal_size_min 0.12
_refine_diff_density_max 1.742
_refine_diff_density_min -1.204
_refine_diff_density_rms 0.198
_refine_ls_extinction_method none
_refine_ls_goodness_of_fit_ref 1.073
_refine_ls_hydrogen_treatment constr
_refine_ls_matrix_type full
_refine_ls_number_parameters 263
_refine_ls_number_reflns 5148
_refine_ls_number_restraints 6
_refine_ls_restrained_S_all 1.073
_refine_ls_R_factor_all 0.0761
_refine_ls_R_factor_gt 0.0579
_refine_ls_shift/su_max 0.001
_refine_ls_shift/su_mean 0.000
_refine_ls_structure_factor_coef Fsqd
_refine_ls_weighting_details 'calc w=1/[\s^2^(Fo^2^)+(0.0400P)^2^+35.0000P] where P=(Fo^2^+2Fc^2^)/3'
_refine_ls_weighting_scheme calc
_refine_ls_wR_factor_gt 0.1304
_refine_ls_wR_factor_ref 0.1362
_reflns_number_gt 4143
_reflns_number_total 5148
_reflns_threshold_expression I>2\s(I)
_cod_data_source_file c4dt01035c2.cif
_cod_data_source_block momg_4b_p
_cod_depositor_comments
;
The following automatic conversions were performed:

'_symmetry_cell_setting' value 'Monoclinic' changed to 'monoclinic'
according to
/usr/data/users/saulius/crontab/automatic-downloads/rss-feeds/RSC/lib/dictionaries/cif_core.dic
dictionary named 'cif_core.dic' version 2.4.2 from 2011-04-26.

Automatic conversion script
Id: cif_fix_values 2281 2013-09-26 08:29:07Z andrius 

 Adding full bibliography for 7031417--7031422.cif.
;
_cod_original_sg_symbol_H-M 'P 21/n'
_cod_database_code 7031420

loop_
_symmetry_equiv_pos_as_xyz
'x, y, z'
'-x+1/2, y+1/2, -z+1/2'
'-x, -y, -z'
'x-1/2, -y-1/2, z-1/2'

loop_
_atom_site_label
_atom_site_type_symbol
_atom_site_fract_x
_atom_site_fract_y
_atom_site_fract_z
_atom_site_U_iso_or_equiv
_atom_site_adp_type
_atom_site_occupancy
_atom_site_symmetry_multiplicity
_atom_site_calc_flag
_atom_site_refinement_flags
Mo1 Mo -0.18886(7) -0.01223(2) 0.41772(6) 0.01224(15) Uani 1 1 d .
Mo2 Mo -0.11040(7) 0.06475(2) 0.31648(6) 0.01334(15) Uani 1 1 d .
Mo3 Mo 0.01900(8) 0.16305(2) 0.17105(8) 0.02413(18) Uani 1 1 d .
Mg1 Mg 0.2544(3) 0.11098(8) 0.4517(3) 0.0161(5) Uani 1 1 d .
O1 O -0.3751(5) 0.00401(18) 0.4099(5) 0.0161(10) Uani 1 1 d .
O2 O -0.2856(6) 0.09103(18) 0.2938(6) 0.0199(11) Uani 1 1 d .
O3 O 0.0616(6) -0.04091(16) 0.4837(5) 0.0134(10) Uani 1 1 d .
O4 O -0.1522(6) 0.00272(17) 0.2332(5) 0.0168(10) Uani 1 1 d .
O5 O -0.1556(5) -0.04517(16) 0.6209(5) 0.0117(9) Uani 1 1 d U
O6 O -0.2311(6) -0.07988(17) 0.3619(5) 0.0160(10) Uani 1 1 d .
O7 O 0.0131(6) 0.12908(17) 0.3830(5) 0.0176(11) Uani 1 1 d .
O8 O -0.0570(6) 0.08855(19) 0.1369(5) 0.0178(11) Uani 1 1 d .
O9 O 0.0728(8) 0.2163(2) 0.2491(7) 0.0378(15) Uani 1 1 d .
O10 O 0.0365(7) 0.1673(2) 0.0005(7) 0.0343(14) Uani 1 1 d .
O11 O 0.2300(6) 0.13221(19) 0.2461(6) 0.0200(11) Uani 1 1 d .
O12 O -0.2028(7) 0.1746(2) 0.1347(7) 0.0287(13) Uani 1 1 d .
O13 O 0.3319(7) 0.17380(19) 0.5401(6) 0.0267(13) Uani 1 1 d .
H13 H 0.3250 0.1875 0.6129 0.032 Uiso 1 1 d R
O14 O 0.4839(6) 0.08927(19) 0.4835(5) 0.0189(11) Uani 1 1 d .
H14 H 0.5120 0.0651 0.4517 0.023 Uiso 1 1 d R
C5 C -0.2129(8) -0.0199(2) 0.7251(7) 0.0146(14) Uani 1 1 d .
H5A H -0.1849 -0.0368 0.8166 0.022 Uiso 1 1 calc R
H5B H -0.3269 -0.0171 0.6919 0.022 Uiso 1 1 calc R
H5C H -0.1659 0.0114 0.7381 0.022 Uiso 1 1 calc R
C6 C -0.2507(12) -0.0993(3) 0.2242(9) 0.033(2) Uani 1 1 d .
H6A H -0.3275 -0.1248 0.2102 0.050 Uiso 0.50 1 calc PR
H6B H -0.1503 -0.1117 0.2150 0.050 Uiso 0.50 1 calc PR
H6C H -0.2879 -0.0751 0.1515 0.050 Uiso 0.50 1 calc PR
H6D H -0.1830 -0.0829 0.1743 0.050 Uiso 0.50 1 calc PR
H6E H -0.3601 -0.0960 0.1695 0.050 Uiso 0.50 1 calc PR
H6F H -0.2226 -0.1326 0.2330 0.050 Uiso 0.50 1 calc PR
C7 C -0.0506(10) 0.1562(3) 0.4802(9) 0.0255(17) Uani 1 1 d .
H7A H -0.0461 0.1378 0.5669 0.038 Uiso 1 1 calc R
H7B H -0.1597 0.1642 0.4338 0.038 Uiso 1 1 calc R
H7C H 0.0105 0.1849 0.5061 0.038 Uiso 1 1 calc R
C8 C -0.0837(11) 0.0652(3) 0.0014(8) 0.0283(18) Uani 1 1 d .
H8A H -0.1186 0.0331 0.0107 0.043 Uiso 1 1 calc R
H8B H 0.0137 0.0646 -0.0291 0.043 Uiso 1 1 calc R
H8C H -0.1643 0.0820 -0.0701 0.043 Uiso 1 1 calc R
C11 C 0.3456(11) 0.1348(4) 0.1691(10) 0.038(2) Uani 1 1 d .
H11A H 0.3006 0.1248 0.0699 0.058 Uiso 1 1 calc R
H11B H 0.4332 0.1142 0.2140 0.058 Uiso 1 1 calc R
H11C H 0.3832 0.1671 0.1701 0.058 Uiso 1 1 calc R
C12 C -0.3252(10) 0.1569(4) 0.0175(10) 0.037(2) Uani 1 1 d .
H12A H -0.4183 0.1767 0.0046 0.055 Uiso 1 1 calc R
H12B H -0.3510 0.1248 0.0386 0.055 Uiso 1 1 calc R
H12C H -0.2896 0.1572 -0.0705 0.055 Uiso 1 1 calc R
C13 C 0.4349(18) 0.2034(5) 0.4809(17) 0.072(4) Uani 1 1 d .
H13A H 0.5120 0.2187 0.5593 0.108 Uiso 1 1 calc R
H13B H 0.3725 0.2274 0.4188 0.108 Uiso 1 1 calc R
H13C H 0.4891 0.1841 0.4249 0.108 Uiso 1 1 calc R
C14 C 0.5979(11) 0.0934(4) 0.6220(10) 0.038(2) Uani 1 1 d .
H14A H 0.7022 0.0856 0.6115 0.057 Uiso 1 1 calc R
H14B H 0.5702 0.0718 0.6904 0.057 Uiso 1 1 calc R
H14C H 0.5980 0.1256 0.6573 0.057 Uiso 1 1 calc R
O1S O -0.2835(11) 0.2629(3) 0.1831(11) 0.064(3) Uani 1 1 d .
H1S H -0.2668 0.2351 0.1634 0.077 Uiso 1 1 calc R
C1S C -0.271(3) 0.2668(5) 0.3278(18) 0.111(8) Uani 1 1 d .
H1SA H -0.3061 0.2376 0.3629 0.166 Uiso 1 1 calc R
H1SB H -0.3363 0.2928 0.3446 0.166 Uiso 1 1 calc R
H1SC H -0.1616 0.2727 0.3788 0.166 Uiso 1 1 calc R

loop_
_atom_site_aniso_label
_atom_site_aniso_U_11
_atom_site_aniso_U_22
_atom_site_aniso_U_33
_atom_site_aniso_U_23
_atom_site_aniso_U_13
_atom_site_aniso_U_12
Mo1 0.0078(3) 0.0162(3) 0.0120(3) -0.0016(2) 0.0012(2) 0.0000(2)
Mo2 0.0095(3) 0.0163(3) 0.0136(3) 0.0004(2) 0.0018(2) 0.0015(2)
Mo3 0.0208(4) 0.0227(4) 0.0288(4) 0.0070(3) 0.0060(3) 0.0031(3)
Mg1 0.0149(12) 0.0169(12) 0.0161(12) -0.0023(9) 0.0034(9) -0.0010(10)
O1 0.007(2) 0.023(3) 0.017(2) 0.000(2) 0.0022(19) 0.0003(19)
O2 0.015(3) 0.023(3) 0.021(3) 0.002(2) 0.003(2) 0.004(2)
O3 0.013(2) 0.012(2) 0.015(2) -0.0043(19) 0.0035(19) -0.0002(18)
O4 0.014(2) 0.021(3) 0.015(2) -0.005(2) 0.0015(19) -0.001(2)
O5 0.0101(16) 0.0136(16) 0.0126(16) -0.0016(13) 0.0050(13) 0.0005(13)
O6 0.016(3) 0.020(3) 0.009(2) -0.0056(19) -0.0010(19) -0.003(2)
O7 0.018(3) 0.016(2) 0.020(3) -0.004(2) 0.008(2) 0.001(2)
O8 0.016(3) 0.026(3) 0.012(2) 0.001(2) 0.004(2) 0.003(2)
O9 0.039(4) 0.026(3) 0.047(4) 0.008(3) 0.008(3) 0.003(3)
O10 0.031(3) 0.043(4) 0.031(3) 0.012(3) 0.012(3) 0.004(3)
O11 0.020(3) 0.023(3) 0.018(3) 0.004(2) 0.006(2) 0.001(2)
O12 0.024(3) 0.026(3) 0.036(3) 0.002(3) 0.008(3) 0.003(2)
O13 0.032(3) 0.022(3) 0.031(3) -0.007(2) 0.015(3) -0.008(2)
O14 0.012(2) 0.024(3) 0.018(3) -0.003(2) 0.000(2) 0.002(2)
C5 0.012(3) 0.019(4) 0.015(3) -0.001(3) 0.008(3) 0.004(3)
C6 0.048(6) 0.034(5) 0.020(4) -0.013(4) 0.014(4) -0.016(4)
C7 0.026(4) 0.025(4) 0.026(4) -0.011(3) 0.009(3) 0.002(3)
C8 0.039(5) 0.034(5) 0.015(4) 0.000(3) 0.011(3) -0.004(4)
C11 0.025(5) 0.065(7) 0.027(5) 0.008(4) 0.010(4) 0.009(4)
C12 0.022(5) 0.055(6) 0.031(5) 0.002(4) 0.002(4) 0.007(4)
C13 0.086(11) 0.052(8) 0.088(11) -0.010(7) 0.040(9) -0.026(7)
C14 0.028(5) 0.048(6) 0.035(5) -0.008(4) 0.003(4) 0.002(4)
O1S 0.072(6) 0.038(4) 0.099(7) 0.024(4) 0.052(5) 0.021(4)
C1S 0.22(2) 0.061(9) 0.094(12) 0.016(8) 0.116(15) 0.043(12)

loop_
_atom_type_symbol
_atom_type_description
_atom_type_scat_dispersion_real
_atom_type_scat_dispersion_imag
_atom_type_scat_source
C C 0.0033 0.0016 'International Tables Vol C Tables 4.2.6.8 and 6.1.1.4'
H H 0.0000 0.0000 'International Tables Vol C Tables 4.2.6.8 and 6.1.1.4'
O O 0.0106 0.0060 'International Tables Vol C Tables 4.2.6.8 and 6.1.1.4'
Mg Mg 0.0486 0.0363 'International Tables Vol C Tables 4.2.6.8 and 6.1.1.4'
Mo Mo -1.6832 0.6857 'International Tables Vol C Tables 4.2.6.8 and 6.1.1.4'

loop_
_geom_angle_atom_site_label_1
_geom_angle_atom_site_label_2
_geom_angle_atom_site_label_3
_geom_angle
_geom_angle_site_symmetry_1
_geom_angle_site_symmetry_3
O1 Mo1 O4 106.9(2) . .
O1 Mo1 O3 103.7(2) . 3_556
O4 Mo1 O3 93.6(2) . 3_556
O1 Mo1 O6 98.0(2) . .
O4 Mo1 O6 91.7(2) . .
O3 Mo1 O6 155.0(2) 3_556 .
O1 Mo1 O5 93.6(2) . .
O4 Mo1 O5 158.27(19) . .
O3 Mo1 O5 88.28(19) 3_556 .
O6 Mo1 O5 78.14(19) . .
O1 Mo1 O3 165.7(2) . .
O4 Mo1 O3 87.40(19) . .
O3 Mo1 O3 75.6(2) 3_556 .
O6 Mo1 O3 80.26(18) . .
O5 Mo1 O3 72.10(17) . .
O1 Mo1 Mo2 95.97(17) . .
O4 Mo1 Mo2 48.49(15) . .
O3 Mo1 Mo2 49.62(14) 3_556 .
O6 Mo1 Mo2 140.11(14) . .
O5 Mo1 Mo2 137.90(13) . .
O3 Mo1 Mo2 94.26(12) . .
O1 Mo1 Mg1 89.16(18) . 3_556
O4 Mo1 Mg1 130.24(15) . 3_556
O3 Mo1 Mg1 128.60(15) 3_556 3_556
O6 Mo1 Mg1 38.83(15) . 3_556
O5 Mo1 Mg1 40.81(13) . 3_556
O3 Mo1 Mg1 80.60(13) . 3_556
Mo2 Mo1 Mg1 174.84(5) . 3_556
O2 Mo2 O4 106.4(2) . .
O2 Mo2 O3 103.9(2) . 3_556
O4 Mo2 O3 93.4(2) . 3_556
O2 Mo2 O8 98.6(2) . .
O4 Mo2 O8 90.8(2) . .
O3 Mo2 O8 154.9(2) 3_556 .
O2 Mo2 O7 92.1(2) . .
O4 Mo2 O7 158.7(2) . .
O3 Mo2 O7 92.10(19) 3_556 .
O8 Mo2 O7 75.9(2) . .
O2 Mo2 O5 165.8(2) . 3_556
O4 Mo2 O5 87.72(18) . 3_556
O3 Mo2 O5 73.50(18) 3_556 3_556
O8 Mo2 O5 81.94(18) . 3_556
O7 Mo2 O5 74.20(18) . 3_556
O2 Mo2 Mo1 95.75(18) . .
O4 Mo2 Mo1 48.44(15) . .
O3 Mo2 Mo1 49.45(13) 3_556 .
O8 Mo2 Mo1 139.14(15) . .
O7 Mo2 Mo1 141.53(14) . .
O5 Mo2 Mo1 92.86(12) 3_556 .
O2 Mo2 Mg1 128.58(19) . .
O4 Mo2 Mg1 124.80(15) . .
O3 Mo2 Mg1 79.34(14) 3_556 .
O8 Mo2 Mg1 77.95(15) . .
O7 Mo2 Mg1 36.77(14) . .
O5 Mo2 Mg1 37.51(12) 3_556 .
Mo1 Mo2 Mg1 120.38(5) . .
O10 Mo3 O9 106.2(3) . .
O10 Mo3 O12 98.9(3) . .
O9 Mo3 O12 94.7(3) . .
O10 Mo3 O11 94.1(3) . .
O9 Mo3 O11 96.0(3) . .
O12 Mo3 O11 160.2(2) . .
O10 Mo3 O8 91.4(3) . .
O9 Mo3 O8 162.4(3) . .
O12 Mo3 O8 83.3(2) . .
O11 Mo3 O8 81.5(2) . .
O10 Mo3 O7 158.6(3) . .
O9 Mo3 O7 93.0(3) . .
O12 Mo3 O7 88.7(2) . .
O11 Mo3 O7 74.12(19) . .
O8 Mo3 O7 69.52(18) . .
O10 Mo3 Mg1 129.0(2) . .
O9 Mo3 Mg1 89.7(2) . .
O12 Mo3 Mg1 128.30(19) . .
O11 Mo3 Mg1 35.34(15) . .
O8 Mo3 Mg1 78.13(13) . .
O7 Mo3 Mg1 39.61(13) . .
O13 Mg1 O11 94.9(2) . .
O13 Mg1 O6 96.5(2) . 3_556
O11 Mg1 O6 166.0(2) . 3_556
O13 Mg1 O14 89.5(2) . .
O11 Mg1 O14 95.0(2) . .
O6 Mg1 O14 93.3(2) 3_556 .
O13 Mg1 O5 172.5(2) . 3_556
O11 Mg1 O5 90.6(2) . 3_556
O6 Mg1 O5 77.3(2) 3_556 3_556
O14 Mg1 O5 95.1(2) . 3_556
O13 Mg1 O7 96.8(2) . .
O11 Mg1 O7 77.2(2) . .
O6 Mg1 O7 93.3(2) 3_556 .
O14 Mg1 O7 170.3(2) . .
O5 Mg1 O7 79.5(2) 3_556 .
O13 Mg1 Mo1 133.6(2) . 3_556
O11 Mg1 Mo1 131.51(18) . 3_556
O6 Mg1 Mo1 37.71(14) 3_556 3_556
O14 Mg1 Mo1 87.06(17) . 3_556
O5 Mg1 Mo1 41.10(13) 3_556 3_556
O7 Mg1 Mo1 93.84(16) . 3_556
O13 Mg1 Mo3 91.13(19) . .
O11 Mg1 Mo3 35.10(15) . .
O6 Mg1 Mo3 136.28(17) 3_556 .
O14 Mg1 Mo3 129.88(18) . .
O5 Mg1 Mo3 90.53(15) 3_556 .
O7 Mg1 Mo3 43.01(15) . .
Mo1 Mg1 Mo3 125.29(8) 3_556 .
O13 Mg1 Mo2 133.3(2) . .
O11 Mg1 Mo2 83.75(17) . .
O6 Mg1 Mo2 82.49(15) 3_556 .
O14 Mg1 Mo2 137.27(18) . .
O5 Mg1 Mo2 42.40(13) 3_556 .
O7 Mg1 Mo2 37.16(14) . .
Mo1 Mg1 Mo2 63.96(5) 3_556 .
Mo3 Mg1 Mo2 61.92(5) . .
Mo1 O3 Mo2 80.92(18) 3_556 3_556
Mo1 O3 Mo1 104.4(2) 3_556 .
Mo2 O3 Mo1 110.1(2) 3_556 .
Mo1 O4 Mo2 83.07(19) . .
C5 O5 Mg1 119.3(4) . 3_556
C5 O5 Mo1 115.8(4) . .
Mg1 O5 Mo1 98.1(2) 3_556 .
C5 O5 Mo2 117.0(4) . 3_556
Mg1 O5 Mo2 100.09(19) 3_556 3_556
Mo1 O5 Mo2 103.52(18) . 3_556
C6 O6 Mo1 126.8(5) . .
C6 O6 Mg1 129.6(5) . 3_556
Mo1 O6 Mg1 103.5(2) . 3_556
C7 O7 Mg1 117.3(5) . .
C7 O7 Mo2 113.6(4) . .
Mg1 O7 Mo2 106.1(2) . .
C7 O7 Mo3 117.5(5) . .
Mg1 O7 Mo3 97.4(2) . .
Mo2 O7 Mo3 102.9(2) . .
C8 O8 Mo2 127.2(5) . .
C8 O8 Mo3 123.4(5) . .
Mo2 O8 Mo3 108.8(2) . .
C11 O11 Mo3 121.1(5) . .
C11 O11 Mg1 128.4(5) . .
Mo3 O11 Mg1 109.6(3) . .
C12 O12 Mo3 127.2(5) . .
C13 O13 Mg1 121.6(7) . .
C13 O13 H13 104.6 . .
Mg1 O13 H13 133.6 . .
C14 O14 Mg1 122.1(5) . .
C14 O14 H14 102.0 . .
Mg1 O14 H14 125.3 . .
O5 C5 H5A 109.5 . .
O5 C5 H5B 109.5 . .
H5A C5 H5B 109.5 . .
O5 C5 H5C 109.5 . .
H5A C5 H5C 109.5 . .
H5B C5 H5C 109.5 . .
O6 C6 H6A 109.5 . .
O6 C6 H6B 109.5 . .
H6A C6 H6B 109.5 . .
O6 C6 H6C 109.5 . .
H6A C6 H6C 109.5 . .
H6B C6 H6C 109.5 . .
O6 C6 H6D 109.5 . .
H6A C6 H6D 141.1 . .
H6B C6 H6D 56.3 . .
H6C C6 H6D 56.3 . .
O6 C6 H6E 109.5 . .
H6A C6 H6E 56.3 . .
H6B C6 H6E 141.1 . .
H6C C6 H6E 56.3 . .
H6D C6 H6E 109.5 . .
O6 C6 H6F 109.5 . .
H6A C6 H6F 56.3 . .
H6B C6 H6F 56.3 . .
H6C C6 H6F 141.1 . .
H6D C6 H6F 109.5 . .
H6E C6 H6F 109.5 . .
O7 C7 H7A 109.5 . .
O7 C7 H7B 109.5 . .
H7A C7 H7B 109.5 . .
O7 C7 H7C 109.5 . .
H7A C7 H7C 109.5 . .
H7B C7 H7C 109.5 . .
O8 C8 H8A 109.5 . .
O8 C8 H8B 109.5 . .
H8A C8 H8B 109.5 . .
O8 C8 H8C 109.5 . .
H8A C8 H8C 109.5 . .
H8B C8 H8C 109.5 . .
O11 C11 H11A 109.5 . .
O11 C11 H11B 109.5 . .
H11A C11 H11B 109.5 . .
O11 C11 H11C 109.5 . .
H11A C11 H11C 109.5 . .
H11B C11 H11C 109.5 . .
O12 C12 H12A 109.5 . .
O12 C12 H12B 109.5 . .
H12A C12 H12B 109.5 . .
O12 C12 H12C 109.5 . .
H12A C12 H12C 109.5 . .
H12B C12 H12C 109.5 . .
O13 C13 H13A 109.5 . .
O13 C13 H13B 109.5 . .
H13A C13 H13B 109.5 . .
O13 C13 H13C 109.5 . .
H13A C13 H13C 109.5 . .
H13B C13 H13C 109.5 . .
O14 C14 H14A 109.5 . .
O14 C14 H14B 109.5 . .
H14A C14 H14B 109.5 . .
O14 C14 H14C 109.5 . .
H14A C14 H14C 109.5 . .
H14B C14 H14C 109.5 . .
C1S O1S H1S 109.5 . .
O1S C1S H1SA 109.5 . .
O1S C1S H1SB 109.5 . .
H1SA C1S H1SB 109.5 . .
O1S C1S H1SC 109.5 . .
H1SA C1S H1SC 109.5 . .
H1SB C1S H1SC 109.5 . .

loop_
_geom_bond_atom_site_label_1
_geom_bond_atom_site_label_2
_geom_bond_distance
_geom_bond_site_symmetry_2
Mo1 O1 1.695(5) .
Mo1 O4 1.940(5) .
Mo1 O3 1.980(5) 3_556
Mo1 O6 2.014(5) .
Mo1 O5 2.126(5) .
Mo1 O3 2.293(5) .
Mo1 Mo2 2.5733(9) .
Mo1 Mg1 3.203(3) 3_556
Mo2 O2 1.685(5) .
Mo2 O4 1.941(5) .
Mo2 O3 1.985(5) 3_556
Mo2 O8 2.029(5) .
Mo2 O7 2.149(5) .
Mo2 O5 2.341(5) 3_556
Mo2 Mg1 3.418(3) .
Mo3 O10 1.697(6) .
Mo3 O9 1.710(7) .
Mo3 O12 1.931(6) .
Mo3 O11 2.021(5) .
Mo3 O8 2.230(5) .
Mo3 O7 2.278(5) .
Mo3 Mg1 3.312(3) .
Mg1 O13 2.028(6) .
Mg1 O11 2.033(6) .
Mg1 O6 2.065(6) 3_556
Mg1 O14 2.069(6) .
Mg1 O5 2.114(5) 3_556
Mg1 O7 2.129(6) .
Mg1 Mo1 3.203(3) 3_556
O3 Mo1 1.980(5) 3_556
O3 Mo2 1.985(5) 3_556
O5 C5 1.433(8) .
O5 Mg1 2.114(5) 3_556
O5 Mo2 2.341(5) 3_556
O6 C6 1.410(9) .
O6 Mg1 2.065(6) 3_556
O7 C7 1.439(9) .
O8 C8 1.433(9) .
O11 C11 1.413(10) .
O12 C12 1.440(11) .
O13 C13 1.464(13) .
O13 H13 0.8199 .
O14 C14 1.456(10) .
O14 H14 0.8198 .
C5 H5A 0.9800 .
C5 H5B 0.9800 .
C5 H5C 0.9800 .
C6 H6A 0.9800 .
C6 H6B 0.9800 .
C6 H6C 0.9800 .
C6 H6D 0.9800 .
C6 H6E 0.9800 .
C6 H6F 0.9800 .
C7 H7A 0.9800 .
C7 H7B 0.9800 .
C7 H7C 0.9800 .
C8 H8A 0.9800 .
C8 H8B 0.9800 .
C8 H8C 0.9800 .
C11 H11A 0.9800 .
C11 H11B 0.9800 .
C11 H11C 0.9800 .
C12 H12A 0.9800 .
C12 H12B 0.9800 .
C12 H12C 0.9800 .
C13 H13A 0.9800 .
C13 H13B 0.9800 .
C13 H13C 0.9800 .
C14 H14A 0.9800 .
C14 H14B 0.9800 .
C14 H14C 0.9800 .
O1S C1S 1.377(16) .
O1S H1S 0.8400 .
C1S H1SA 0.9800 .
C1S H1SB 0.9800 .
C1S H1SC 0.9800 .

loop_
_geom_torsion_atom_site_label_1
_geom_torsion_atom_site_label_2
_geom_torsion_atom_site_label_3
_geom_torsion_atom_site_label_4
_geom_torsion
_geom_torsion_site_symmetry_1
_geom_torsion_site_symmetry_4
O1 Mo1 Mo2 O2 -0.5(2) . .
O4 Mo1 Mo2 O2 106.9(3) . .
O3 Mo1 Mo2 O2 -103.4(3) 3_556 .
O6 Mo1 Mo2 O2 109.7(3) . .
O5 Mo1 Mo2 O2 -102.6(3) . .
O3 Mo1 Mo2 O2 -170.4(2) . .
O1 Mo1 Mo2 O4 -107.3(3) . .
O3 Mo1 Mo2 O4 149.8(3) 3_556 .
O6 Mo1 Mo2 O4 2.8(3) . .
O5 Mo1 Mo2 O4 150.6(3) . .
O3 Mo1 Mo2 O4 82.7(2) . .
O1 Mo1 Mo2 O3 102.9(2) . 3_556
O4 Mo1 Mo2 O3 -149.8(3) . 3_556
O6 Mo1 Mo2 O3 -146.9(3) . 3_556
O5 Mo1 Mo2 O3 0.8(3) . 3_556
O3 Mo1 Mo2 O3 -67.0(2) . 3_556
O1 Mo1 Mo2 O8 -110.7(3) . .
O4 Mo1 Mo2 O8 -3.4(3) . .
O3 Mo1 Mo2 O8 146.3(3) 3_556 .
O6 Mo1 Mo2 O8 -0.6(3) . .
O5 Mo1 Mo2 O8 147.1(3) . .
O3 Mo1 Mo2 O8 79.3(2) . .
O1 Mo1 Mo2 O7 100.3(3) . .
O4 Mo1 Mo2 O7 -152.4(3) . .
O3 Mo1 Mo2 O7 -2.6(3) 3_556 .
O6 Mo1 Mo2 O7 -149.5(3) . .
O5 Mo1 Mo2 O7 -1.8(3) . .
O3 Mo1 Mo2 O7 -69.6(2) . .
O1 Mo1 Mo2 O5 168.3(2) . 3_556
O4 Mo1 Mo2 O5 -84.4(2) . 3_556
O3 Mo1 Mo2 O5 65.4(2) 3_556 3_556
O6 Mo1 Mo2 O5 -81.6(3) . 3_556
O5 Mo1 Mo2 O5 66.2(3) . 3_556
O3 Mo1 Mo2 O5 -1.68(16) . 3_556
O1 Mo1 Mo2 Mg1 141.33(17) . .
O4 Mo1 Mo2 Mg1 -111.4(2) . .
O3 Mo1 Mo2 Mg1 38.40(18) 3_556 .
O6 Mo1 Mo2 Mg1 -108.5(2) . .
O5 Mo1 Mo2 Mg1 39.2(2) . .
O3 Mo1 Mo2 Mg1 -28.64(13) . .
O10 Mo3 Mg1 O13 107.0(3) . .
O9 Mo3 Mg1 O13 -3.8(3) . .
O12 Mo3 Mg1 O13 -99.5(3) . .
O11 Mo3 Mg1 O13 97.0(3) . .
O8 Mo3 Mg1 O13 -170.9(2) . .
O7 Mo3 Mg1 O13 -98.8(3) . .
O10 Mo3 Mg1 O11 10.0(4) . .
O9 Mo3 Mg1 O11 -100.8(4) . .
O12 Mo3 Mg1 O11 163.5(3) . .
O8 Mo3 Mg1 O11 92.1(3) . .
O7 Mo3 Mg1 O11 164.2(3) . .
O10 Mo3 Mg1 O6 -152.4(4) . 3_556
O9 Mo3 Mg1 O6 96.8(3) . 3_556
O12 Mo3 Mg1 O6 1.0(3) . 3_556
O11 Mo3 Mg1 O6 -162.4(4) . 3_556
O8 Mo3 Mg1 O6 -70.4(3) . 3_556
O7 Mo3 Mg1 O6 1.8(3) . 3_556
O10 Mo3 Mg1 O14 16.8(4) . .
O9 Mo3 Mg1 O14 -94.0(3) . .
O12 Mo3 Mg1 O14 170.2(3) . .
O11 Mo3 Mg1 O14 6.7(3) . .
O8 Mo3 Mg1 O14 98.8(3) . .
O7 Mo3 Mg1 O14 170.9(3) . .
O10 Mo3 Mg1 O5 -80.3(3) . 3_556
O9 Mo3 Mg1 O5 168.9(3) . 3_556
O12 Mo3 Mg1 O5 73.1(3) . 3_556
O11 Mo3 Mg1 O5 -90.3(3) . 3_556
O8 Mo3 Mg1 O5 1.72(19) . 3_556
O7 Mo3 Mg1 O5 73.9(2) . 3_556
O10 Mo3 Mg1 O7 -154.2(4) . .
O9 Mo3 Mg1 O7 95.0(3) . .
O12 Mo3 Mg1 O7 -0.7(3) . .
O11 Mo3 Mg1 O7 -164.2(3) . .
O8 Mo3 Mg1 O7 -72.1(2) . .
O10 Mo3 Mg1 Mo1 -103.9(3) . 3_556
O9 Mo3 Mg1 Mo1 145.3(2) . 3_556
O12 Mo3 Mg1 Mo1 49.6(3) . 3_556
O11 Mo3 Mg1 Mo1 -113.9(3) . 3_556
O8 Mo3 Mg1 Mo1 -21.82(15) . 3_556
O7 Mo3 Mg1 Mo1 50.3(2) . 3_556
O10 Mo3 Mg1 Mo2 -113.0(3) . .
O9 Mo3 Mg1 Mo2 136.2(2) . .
O12 Mo3 Mg1 Mo2 40.5(2) . .
O11 Mo3 Mg1 Mo2 -123.0(3) . .
O8 Mo3 Mg1 Mo2 -30.93(13) . .
O7 Mo3 Mg1 Mo2 41.2(2) . .
O2 Mo2 Mg1 O13 4.8(4) . .
O4 Mo2 Mg1 O13 178.7(3) . .
O3 Mo2 Mg1 O13 -94.5(3) 3_556 .
O8 Mo2 Mg1 O13 96.3(3) . .
O7 Mo2 Mg1 O13 13.8(3) . .
O5 Mo2 Mg1 O13 -171.2(3) 3_556 .
Mo1 Mo2 Mg1 O13 -123.2(3) . .
O2 Mo2 Mg1 O11 -86.1(3) . .
O4 Mo2 Mg1 O11 87.8(2) . .
O3 Mo2 Mg1 O11 174.6(2) 3_556 .
O8 Mo2 Mg1 O11 5.4(2) . .
O7 Mo2 Mg1 O11 -77.1(3) . .
O5 Mo2 Mg1 O11 97.8(3) 3_556 .
Mo1 Mo2 Mg1 O11 145.87(16) . .
O2 Mo2 Mg1 O6 96.7(3) . 3_556
O4 Mo2 Mg1 O6 -89.4(2) . 3_556
O3 Mo2 Mg1 O6 -2.7(2) 3_556 3_556
O8 Mo2 Mg1 O6 -171.9(2) . 3_556
O7 Mo2 Mg1 O6 105.6(3) . 3_556
O5 Mo2 Mg1 O6 -79.4(2) 3_556 3_556
Mo1 Mo2 Mg1 O6 -31.38(16) . 3_556
O2 Mo2 Mg1 O14 -176.6(3) . .
O4 Mo2 Mg1 O14 -2.7(3) . .
O3 Mo2 Mg1 O14 84.0(3) 3_556 .
O8 Mo2 Mg1 O14 -85.1(3) . .
O7 Mo2 Mg1 O14 -167.6(4) . .
O5 Mo2 Mg1 O14 7.3(3) 3_556 .
Mo1 Mo2 Mg1 O14 55.3(3) . .
O2 Mo2 Mg1 O5 176.1(3) . 3_556
O4 Mo2 Mg1 O5 -10.0(3) . 3_556
O3 Mo2 Mg1 O5 76.7(2) 3_556 3_556
O8 Mo2 Mg1 O5 -92.4(2) . 3_556
O7 Mo2 Mg1 O5 -174.9(3) . 3_556
Mo1 Mo2 Mg1 O5 48.0(2) . 3_556
O2 Mo2 Mg1 O7 -9.0(3) . .
O4 Mo2 Mg1 O7 164.9(3) . .
O3 Mo2 Mg1 O7 -108.3(3) 3_556 .
O8 Mo2 Mg1 O7 82.5(3) . .
O5 Mo2 Mg1 O7 174.9(3) 3_556 .
Mo1 Mo2 Mg1 O7 -137.0(2) . .
O2 Mo2 Mg1 Mo1 131.2(2) . 3_556
O4 Mo2 Mg1 Mo1 -54.89(19) . 3_556
O3 Mo2 Mg1 Mo1 31.87(14) 3_556 3_556
O8 Mo2 Mg1 Mo1 -137.31(15) . 3_556
O7 Mo2 Mg1 Mo1 140.2(2) . 3_556
O5 Mo2 Mg1 Mo1 -44.87(19) 3_556 3_556
Mo1 Mo2 Mg1 Mo1 3.17(6) . 3_556
O2 Mo2 Mg1 Mo3 -57.0(2) . .
O4 Mo2 Mg1 Mo3 116.84(19) . .
O3 Mo2 Mg1 Mo3 -156.40(14) 3_556 .
O8 Mo2 Mg1 Mo3 34.43(15) . .
O7 Mo2 Mg1 Mo3 -48.1(2) . .
O5 Mo2 Mg1 Mo3 126.9(2) 3_556 .
Mo1 Mo2 Mg1 Mo3 174.90(3) . .
O1 Mo1 O3 Mo1 -89.1(9) . 3_556
O4 Mo1 O3 Mo1 94.4(2) . 3_556
O3 Mo1 O3 Mo1 0.0 3_556 3_556
O6 Mo1 O3 Mo1 -173.4(2) . 3_556
O5 Mo1 O3 Mo1 -92.9(2) . 3_556
Mo2 Mo1 O3 Mo1 46.40(18) . 3_556
Mg1 Mo1 O3 Mo1 -134.0(2) 3_556 3_556
O1 Mo1 O3 Mo2 -3.7(9) . 3_556
O4 Mo1 O3 Mo2 179.9(2) . 3_556
O3 Mo1 O3 Mo2 85.4(2) 3_556 3_556
O6 Mo1 O3 Mo2 -88.0(2) . 3_556
O5 Mo1 O3 Mo2 -7.4(2) . 3_556
Mo2 Mo1 O3 Mo2 131.83(18) . 3_556
Mg1 Mo1 O3 Mo2 -48.62(18) 3_556 3_556
O1 Mo1 O4 Mo2 82.9(2) . .
O3 Mo1 O4 Mo2 -22.6(2) 3_556 .
O6 Mo1 O4 Mo2 -178.19(19) . .
O5 Mo1 O4 Mo2 -117.1(5) . .
O3 Mo1 O4 Mo2 -98.02(17) . .
Mg1 Mo1 O4 Mo2 -173.39(7) 3_556 .
O2 Mo2 O4 Mo1 -83.0(2) . .
O3 Mo2 O4 Mo1 22.5(2) 3_556 .
O8 Mo2 O4 Mo1 177.76(19) . .
O7 Mo2 O4 Mo1 127.3(5) . .
O5 Mo2 O4 Mo1 95.86(17) 3_556 .
Mg1 Mo2 O4 Mo1 101.95(16) . .
O1 Mo1 O5 C5 -43.6(5) . .
O4 Mo1 O5 C5 155.5(5) . .
O3 Mo1 O5 C5 60.0(4) 3_556 .
O6 Mo1 O5 C5 -141.1(5) . .
O3 Mo1 O5 C5 135.5(5) . .
Mo2 Mo1 O5 C5 59.4(5) . .
Mg1 Mo1 O5 C5 -128.1(5) 3_556 .
O1 Mo1 O5 Mg1 84.5(2) . 3_556
O4 Mo1 O5 Mg1 -76.3(5) . 3_556
O3 Mo1 O5 Mg1 -171.8(2) 3_556 3_556
O6 Mo1 O5 Mg1 -12.9(2) . 3_556
O3 Mo1 O5 Mg1 -96.4(2) . 3_556
Mo2 Mo1 O5 Mg1 -172.45(8) . 3_556
O1 Mo1 O5 Mo2 -173.0(2) . 3_556
O4 Mo1 O5 Mo2 26.1(6) . 3_556
O3 Mo1 O5 Mo2 -69.4(2) 3_556 3_556
O6 Mo1 O5 Mo2 89.6(2) . 3_556
O3 Mo1 O5 Mo2 6.09(16) . 3_556
Mo2 Mo1 O5 Mo2 -70.0(2) . 3_556
Mg1 Mo1 O5 Mo2 102.5(2) 3_556 3_556
O1 Mo1 O6 C6 97.4(7) . .
O4 Mo1 O6 C6 -10.0(7) . .
O3 Mo1 O6 C6 -112.2(7) 3_556 .
O5 Mo1 O6 C6 -170.6(7) . .
O3 Mo1 O6 C6 -97.0(7) . .
Mo2 Mo1 O6 C6 -12.1(8) . .
Mg1 Mo1 O6 C6 175.9(8) 3_556 .
O1 Mo1 O6 Mg1 -78.5(3) . 3_556
O4 Mo1 O6 Mg1 174.1(2) . 3_556
O3 Mo1 O6 Mg1 71.9(5) 3_556 3_556
O5 Mo1 O6 Mg1 13.5(2) . 3_556
O3 Mo1 O6 Mg1 87.1(2) . 3_556
Mo2 Mo1 O6 Mg1 172.04(8) . 3_556
O13 Mg1 O7 C7 -41.9(5) . .
O11 Mg1 O7 C7 -135.4(5) . .
O6 Mg1 O7 C7 55.1(5) 3_556 .
O5 Mg1 O7 C7 131.5(5) 3_556 .
Mo1 Mg1 O7 C7 92.9(5) 3_556 .
Mo3 Mg1 O7 C7 -126.2(6) . .
Mo2 Mg1 O7 C7 128.1(6) . .
O13 Mg1 O7 Mo2 -169.9(2) . .
O11 Mg1 O7 Mo2 96.5(2) . .
O6 Mg1 O7 Mo2 -73.0(2) 3_556 .
O5 Mg1 O7 Mo2 3.5(2) 3_556 .
Mo1 Mg1 O7 Mo2 -35.2(2) 3_556 .
Mo3 Mg1 O7 Mo2 105.8(3) . .
O13 Mg1 O7 Mo3 84.3(2) . .
O11 Mg1 O7 Mo3 -9.2(2) . .
O6 Mg1 O7 Mo3 -178.8(2) 3_556 .
O5 Mg1 O7 Mo3 -102.3(2) 3_556 .
Mo1 Mg1 O7 Mo3 -140.98(14) 3_556 .
Mo2 Mg1 O7 Mo3 -105.8(3) . .
O2 Mo2 O7 C7 42.8(5) . .
O4 Mo2 O7 C7 -166.3(6) . .
O3 Mo2 O7 C7 -61.2(5) 3_556 .
O8 Mo2 O7 C7 141.1(5) . .
O5 Mo2 O7 C7 -133.4(5) 3_556 .
Mo1 Mo2 O7 C7 -59.2(6) . .
Mg1 Mo2 O7 C7 -130.2(6) . .
O2 Mo2 O7 Mg1 173.0(3) . .
O4 Mo2 O7 Mg1 -36.0(7) . .
O3 Mo2 O7 Mg1 69.0(2) 3_556 .
O8 Mo2 O7 Mg1 -88.7(2) . .
O5 Mo2 O7 Mg1 -3.2(2) 3_556 .
Mo1 Mo2 O7 Mg1 71.0(3) . .
O2 Mo2 O7 Mo3 -85.3(2) . .
O4 Mo2 O7 Mo3 65.7(6) . .
O3 Mo2 O7 Mo3 170.7(2) 3_556 .
O8 Mo2 O7 Mo3 13.07(19) . .
O5 Mo2 O7 Mo3 98.5(2) 3_556 .
Mo1 Mo2 O7 Mo3 172.70(5) . .
Mg1 Mo2 O7 Mo3 101.7(3) . .
O10 Mo3 O7 C7 -166.1(7) . .
O9 Mo3 O7 C7 40.1(5) . .
O12 Mo3 O7 C7 -54.6(5) . .
O11 Mo3 O7 C7 135.4(5) . .
O8 Mo3 O7 C7 -137.9(5) . .
Mg1 Mo3 O7 C7 126.0(6) . .
O10 Mo3 O7 Mg1 67.9(7) . .
O9 Mo3 O7 Mg1 -85.9(3) . .
O12 Mo3 O7 Mg1 179.4(2) . .
O11 Mo3 O7 Mg1 9.4(2) . .
O8 Mo3 O7 Mg1 96.1(2) . .
O10 Mo3 O7 Mo2 -40.5(8) . .
O9 Mo3 O7 Mo2 165.6(3) . .
O12 Mo3 O7 Mo2 71.0(2) . .
O11 Mo3 O7 Mo2 -99.0(2) . .
O8 Mo3 O7 Mo2 -12.30(18) . .
Mg1 Mo3 O7 Mo2 -108.4(3) . .
O2 Mo2 O8 C8 -95.1(6) . .
O4 Mo2 O8 C8 11.6(6) . .
O3 Mo2 O8 C8 111.4(7) 3_556 .
O7 Mo2 O8 C8 174.9(6) . .
O5 Mo2 O8 C8 99.2(6) 3_556 .
Mo1 Mo2 O8 C8 14.2(7) . .
Mg1 Mo2 O8 C8 137.1(6) . .
O2 Mo2 O8 Mo3 76.3(3) . .
O4 Mo2 O8 Mo3 -177.0(2) . .
O3 Mo2 O8 Mo3 -77.2(5) 3_556 .
O7 Mo2 O8 Mo3 -13.8(2) . .
O5 Mo2 O8 Mo3 -89.4(2) 3_556 .
Mo1 Mo2 O8 Mo3 -174.43(5) . .
Mg1 Mo2 O8 Mo3 -51.48(17) . .
O10 Mo3 O8 C8 -4.7(6) . .
O9 Mo3 O8 C8 178.4(9) . .
O12 Mo3 O8 C8 94.1(6) . .
O11 Mo3 O8 C8 -98.6(6) . .
O7 Mo3 O8 C8 -174.8(6) . .
Mg1 Mo3 O8 C8 -134.4(6) . .
O10 Mo3 O8 Mo2 -176.5(3) . .
O9 Mo3 O8 Mo2 6.6(10) . .
O12 Mo3 O8 Mo2 -77.7(3) . .
O11 Mo3 O8 Mo2 89.6(2) . .
O7 Mo3 O8 Mo2 13.4(2) . .
Mg1 Mo3 O8 Mo2 53.80(18) . .
O10 Mo3 O11 C11 18.4(7) . .
O9 Mo3 O11 C11 -88.4(7) . .
O12 Mo3 O11 C11 149.5(8) . .
O8 Mo3 O11 C11 109.2(7) . .
O7 Mo3 O11 C11 -179.7(7) . .
Mg1 Mo3 O11 C11 -169.3(8) . .
O10 Mo3 O11 Mg1 -172.2(3) . .
O9 Mo3 O11 Mg1 81.0(3) . .
O12 Mo3 O11 Mg1 -41.2(8) . .
O8 Mo3 O11 Mg1 -81.4(3) . .
O7 Mo3 O11 Mg1 -10.4(2) . .
O13 Mg1 O11 C11 83.4(7) . .
O6 Mg1 O11 C11 -132.2(11) 3_556 .
O14 Mg1 O11 C11 -6.5(7) . .
O5 Mg1 O11 C11 -101.6(7) 3_556 .
O7 Mg1 O11 C11 179.3(7) . .
Mo1 Mg1 O11 C11 -96.9(7) 3_556 .
Mo3 Mg1 O11 C11 168.4(9) . .
Mo2 Mg1 O11 C11 -143.5(7) . .
O13 Mg1 O11 Mo3 -84.9(3) . .
O6 Mg1 O11 Mo3 59.4(11) 3_556 .
O14 Mg1 O11 Mo3 -174.8(3) . .
O5 Mg1 O11 Mo3 90.0(3) 3_556 .
O7 Mg1 O11 Mo3 11.0(2) . .
Mo1 Mg1 O11 Mo3 94.7(3) 3_556 .
Mo2 Mg1 O11 Mo3 48.1(2) . .
O10 Mo3 O12 C12 41.1(7) . .
O9 Mo3 O12 C12 148.4(7) . .
O11 Mo3 O12 C12 -89.3(10) . .
O8 Mo3 O12 C12 -49.2(7) . .
O7 Mo3 O12 C12 -118.8(7) . .
Mg1 Mo3 O12 C12 -118.3(7) . .
O11 Mg1 O13 C13 -36.8(9) . .
O6 Mg1 O13 C13 151.4(9) 3_556 .
O14 Mg1 O13 C13 58.1(9) . .
O7 Mg1 O13 C13 -114.5(9) . .
Mo1 Mg1 O13 C13 143.5(8) 3_556 .
Mo3 Mg1 O13 C13 -71.8(9) . .
Mo2 Mg1 O13 C13 -122.9(8) . .
O13 Mg1 O14 C14 51.1(6) . .
O11 Mg1 O14 C14 146.0(6) . .
O6 Mg1 O14 C14 -45.3(6) 3_556 .
O5 Mg1 O14 C14 -122.9(6) 3_556 .
Mo1 Mg1 O14 C14 -82.5(6) 3_556 .
Mo3 Mg1 O14 C14 142.2(6) . .
Mo2 Mg1 O14 C14 -127.8(6) . .

loop_
_platon_squeeze_void_nr
_platon_squeeze_void_average_x
_platon_squeeze_void_average_y
_platon_squeeze_void_average_z
_platon_squeeze_void_volume
_platon_squeeze_void_count_electrons
_platon_squeeze_void_content
1 -0.000 -0.000 0.500 59 11 Methanol
2 0.160 0.718 0.304 25 9 Methanol
3 0.339 0.218 0.196 25 9 Methanol
4 0.500 0.500 -0.000 59 11 Methanol
5 0.660 0.782 0.804 25 9 Methanol
6 0.839 0.282 0.696 25 9 Methanol
